data_1543741
loop_
_publ_author_name
'Poh, Jian-Siang'
'Lau, Shing-Hing'
'Dykes, Iain G.'
'Tran, Duc N.'
'Battilocchio, Claudio'
'Ley, Steven V.'

_publ_section_title
;
 A multicomponent approach for the preparation of homoallylic alcohols
;
_journal_issue 11
_journal_name_full 'Chem. Sci.'
_journal_page_first 6803
_journal_paper_doi 10.1039/C6SC02581A
_journal_volume 7
_journal_year 2016
_chemical_formula_moiety 'C18 H22 Cl N O2'
_chemical_formula_sum 'C18 H22 Cl N O2'
_chemical_formula_weight 319.81
_space_group_crystal_system triclinic
_space_group_IT_number 2
_space_group_name_Hall '-P 1'
_space_group_name_H-M_alt 'P -1'
_symmetry_space_group_name_Hall '-P 1'
_symmetry_space_group_name_H-M 'P -1'
_atom_sites_solution_hydrogens mixed
_audit_creation_method SHELXL-2014/7
_audit_update_record
;
2016-06-06 deposited with the CCDC.
2016-07-26 downloaded from the CCDC.
;
_cell_angle_alpha 90.2760(10)
_cell_angle_beta 105.5300(10)
_cell_angle_gamma 90.5090(10)
_cell_formula_units_Z 4
_cell_length_a 9.46790(10)
_cell_length_b 11.3192(2)
_cell_length_c 16.4547(3)
_cell_measurement_reflns_used 26068
_cell_measurement_temperature 180(2)
_cell_measurement_theta_max 27.48
_cell_measurement_theta_min 1.00
_cell_volume 1698.94(5)
_computing_cell_refinement 'HKL Scalepack (Otwinowski & Minor, 1997)'
_computing_data_collection 'COLLECT (Nonius, 1999)'
_computing_data_reduction 'HKL Denzo and Scalepack (Otwinowski & Minor, 1997)'
_computing_molecular_graphics 'Mercury (Macrae et al., 2008)'
_computing_publication_material SHELXL
_computing_structure_refinement 'SHELXL (Sheldrick, 2015)'
_computing_structure_solution 'SHELXT (Sheldrick, 2015)'
_diffrn_ambient_temperature 180(2)
_diffrn_measured_fraction_theta_full 0.987
_diffrn_measured_fraction_theta_max 0.958
_diffrn_measurement_device_type 'Nonius KappaCCD'
_diffrn_measurement_method '\w and \f-scans'
_diffrn_radiation_type MoK\a
_diffrn_radiation_wavelength 0.71073
_diffrn_reflns_av_R_equivalents 0.0386
_diffrn_reflns_av_unetI/netI 0.0279
_diffrn_reflns_Laue_measured_fraction_full 0.987
_diffrn_reflns_Laue_measured_fraction_max 0.958
_diffrn_reflns_limit_h_max 11
_diffrn_reflns_limit_h_min -12
_diffrn_reflns_limit_k_max 14
_diffrn_reflns_limit_k_min -14
_diffrn_reflns_limit_l_max 21
_diffrn_reflns_limit_l_min -20
_diffrn_reflns_number 36046
_diffrn_reflns_point_group_measured_fraction_full 0.987
_diffrn_reflns_point_group_measured_fraction_max 0.958
_diffrn_reflns_theta_full 25.242
_diffrn_reflns_theta_max 27.443
_diffrn_reflns_theta_min 3.600
_diffrn_source 'fine-focus sealed tube'
_exptl_absorpt_coefficient_mu 0.232
_exptl_absorpt_correction_T_max 1.061
_exptl_absorpt_correction_T_min 0.961
_exptl_absorpt_correction_type multi-scan
_exptl_absorpt_process_details 'SORTAV (Blessing, 1995)'
_exptl_crystal_colour colourless
_exptl_crystal_density_diffrn 1.250
_exptl_crystal_description block
_exptl_crystal_F_000 680
_exptl_crystal_size_max 0.450
_exptl_crystal_size_mid 0.450
_exptl_crystal_size_min 0.250
_refine_diff_density_max 0.233
_refine_diff_density_min -0.258
_refine_diff_density_rms 0.042
_refine_ls_extinction_method none
_refine_ls_goodness_of_fit_ref 1.029
_refine_ls_hydrogen_treatment mixed
_refine_ls_matrix_type full
_refine_ls_number_parameters 409
_refine_ls_number_reflns 7442
_refine_ls_number_restraints 0
_refine_ls_restrained_S_all 1.029
_refine_ls_R_factor_all 0.0505
_refine_ls_R_factor_gt 0.0386
_refine_ls_shift/su_max 0.001
_refine_ls_shift/su_mean 0.000
_refine_ls_structure_factor_coef Fsqd
_refine_ls_weighting_details 'w=1/[\s^2^(Fo^2^)+(0.0388P)^2^+0.6583P] where P=(Fo^2^+2Fc^2^)/3'
_refine_ls_weighting_scheme calc
_refine_ls_wR_factor_gt 0.0894
_refine_ls_wR_factor_ref 0.0962
_reflns_Friedel_coverage 0.000
_reflns_number_gt 6165
_reflns_number_total 7442
_reflns_threshold_expression 'I > 2\s(I)'
_cod_data_source_file c6sc02581a2.cif
_cod_data_source_block sl_k3_0002
_cod_depositor_comments 'Adding full bibliography for 1543741.cif.'
_cod_database_code 1543741
_cambridge_user_name 'Shing Lau'
_cambridge_user_crsid shl56
_cambridge_supervisor_name 'Steven Ley'
_cambridge_supervisor_crsid svl1000
_cambridge_crystallographer_name 'Andrew Bond'
_cambridge_crystallographer_crsid adb29
_cambridge_sample_id DNT-182
_cambridge_data_id SL_K3_0002
_shelx_space_group_comment
;
The symmetry employed for this shelxl refinement is uniquely defined
by the following loop, which should always be used as a source of
symmetry information in preference to the above space-group names.
They are only intended as comments.
;
_shelx_estimated_absorpt_t_min 0.903
_shelx_estimated_absorpt_t_max 0.944

loop_
_space_group_symop_operation_xyz
'x, y, z'
'-x, -y, -z'

loop_
_atom_site_label
_atom_site_type_symbol
_atom_site_fract_x
_atom_site_fract_y
_atom_site_fract_z
_atom_site_U_iso_or_equiv
_atom_site_adp_type
_atom_site_occupancy
_atom_site_site_symmetry_order
_atom_site_calc_flag
_atom_site_refinement_flags_posn
_atom_site_refinement_flags_adp
Cl1_1 Cl 0.42796(4) 0.17763(3) 0.82154(2) 0.03648(10) Uani 1 1 d . .
O1_1 O 0.08611(11) 0.44390(9) 0.71454(6) 0.0297(2) Uani 1 1 d . .
H1_1 H 0.143(2) 0.4940(18) 0.7060(12) 0.053(6) Uiso 1 1 d . .
O2_1 O 0.01941(13) 0.05583(10) 0.33767(6) 0.0424(3) Uani 1 1 d . .
N1_1 N 0.35041(13) 0.10004(10) 0.66804(7) 0.0286(3) Uani 1 1 d . .
C1_1 C 0.31386(15) 0.17620(12) 0.71857(8) 0.0267(3) Uani 1 1 d . .
C2_1 C 0.19634(14) 0.25652(12) 0.69679(8) 0.0250(3) Uani 1 1 d . .
C3_1 C 0.10924(15) 0.24789(12) 0.61543(9) 0.0263(3) Uani 1 1 d . .
H3A_1 H 0.0262 0.2973 0.5979 0.032 Uiso 1 1 calc R U
C4_1 C 0.14095(15) 0.16672(12) 0.55723(8) 0.0260(3) Uani 1 1 d . .
C5_1 C 0.05486(16) 0.15623(13) 0.47241(9) 0.0300(3) Uani 1 1 d . .
H5A_1 H -0.0293 0.2039 0.4525 0.036 Uiso 1 1 calc R U
C6_1 C 0.09422(17) 0.07667(13) 0.41949(9) 0.0330(3) Uani 1 1 d . .
C7_1 C 0.22072(18) 0.00667(14) 0.44807(10) 0.0377(4) Uani 1 1 d . .
H7A_1 H 0.2474 -0.0469 0.4103 0.045 Uiso 1 1 calc R U
C8_1 C 0.30445(17) 0.01543(13) 0.52920(9) 0.0351(3) Uani 1 1 d . .
H8A_1 H 0.3891 -0.0321 0.5477 0.042 Uiso 1 1 calc R U
C9_1 C 0.26584(15) 0.09500(12) 0.58596(9) 0.0277(3) Uani 1 1 d . .
C10_1 C -0.10457(18) 0.12708(16) 0.30249(10) 0.0430(4) Uani 1 1 d . .
H10A_1 H -0.1469 0.1046 0.2433 0.065 Uiso 1 1 calc R U
H10B_1 H -0.0743 0.2104 0.3059 0.065 Uiso 1 1 calc R U
H10C_1 H -0.1779 0.1154 0.3340 0.065 Uiso 1 1 calc R U
C11_1 C 0.17020(15) 0.34870(12) 0.75832(8) 0.0255(3) Uani 1 1 d . .
H11A_1 H 0.2673 0.3806 0.7919 0.031 Uiso 1 1 calc R U
C12_1 C 0.08864(15) 0.29667(12) 0.81969(9) 0.0275(3) Uani 1 1 d . .
H12A_1 H 0.1425 0.2252 0.8465 0.033 Uiso 1 1 calc R U
C13_1 C -0.06533(17) 0.25954(14) 0.77375(10) 0.0356(3) Uani 1 1 d . .
H13A_1 H -0.1292 0.3184 0.7439 0.043 Uiso 1 1 calc R U
C14_1 C -0.1170(2) 0.15182(17) 0.77209(11) 0.0495(4) Uani 1 1 d . .
H14A_1 H -0.0561 0.0907 0.8012 0.059 Uiso 1 1 calc R U
H14B_1 H -0.2155 0.1346 0.7418 0.059 Uiso 1 1 calc R U
C15_1 C 0.08338(16) 0.38508(13) 0.88963(9) 0.0308(3) Uani 1 1 d . .
H15A_1 H 0.0307 0.4561 0.8630 0.037 Uiso 1 1 calc R U
H15B_1 H 0.0248 0.3493 0.9250 0.037 Uiso 1 1 calc R U
C16_1 C 0.23046(16) 0.42459(13) 0.94721(9) 0.0304(3) Uani 1 1 d . .
H16A_1 H 0.2829 0.3550 0.9763 0.036 Uiso 1 1 calc R U
H16B_1 H 0.2909 0.4601 0.9129 0.036 Uiso 1 1 calc R U
C17_1 C 0.21132(18) 0.51399(15) 1.01230(10) 0.0387(4) Uani 1 1 d . .
H17A_1 H 0.1532 0.4770 1.0474 0.046 Uiso 1 1 calc R U
H17B_1 H 0.1547 0.5815 0.9827 0.046 Uiso 1 1 calc R U
C18_1 C 0.3548(2) 0.56026(17) 1.06975(11) 0.0488(4) Uani 1 1 d . .
H18A_1 H 0.3343 0.6185 1.1092 0.073 Uiso 1 1 calc R U
H18B_1 H 0.4130 0.5976 1.0357 0.073 Uiso 1 1 calc R U
H18C_1 H 0.4097 0.4945 1.1014 0.073 Uiso 1 1 calc R U
Cl1_2 Cl 0.34465(4) 0.68609(4) 0.82978(2) 0.03872(10) Uani 1 1 d . .
O1_2 O 0.60522(12) 0.95194(9) 0.73195(7) 0.0315(2) Uani 1 1 d . .
H1_2 H 0.534(2) 0.9953(18) 0.7146(13) 0.055(6) Uiso 1 1 d . .
O2_2 O 0.35157(13) 0.56465(11) 0.35284(7) 0.0435(3) Uani 1 1 d . .
N1_2 N 0.29073(13) 0.60959(10) 0.67589(8) 0.0311(3) Uani 1 1 d . .
C1_2 C 0.37278(15) 0.68480(12) 0.72890(9) 0.0294(3) Uani 1 1 d . .
C2_2 C 0.47672(15) 0.76417(12) 0.71115(9) 0.0270(3) Uani 1 1 d . .
C3_2 C 0.49645(15) 0.75553(12) 0.63187(9) 0.0280(3) Uani 1 1 d . .
H3A_2 H 0.5680 0.8043 0.6173 0.034 Uiso 1 1 calc R U
C4_2 C 0.41281(15) 0.67571(12) 0.57129(9) 0.0277(3) Uani 1 1 d . .
C5_2 C 0.42944(16) 0.66513(13) 0.48842(9) 0.0320(3) Uani 1 1 d . .
H5A_2 H 0.4999 0.7124 0.4715 0.038 Uiso 1 1 calc R U
C6_2 C 0.34307(17) 0.58618(14) 0.43286(9) 0.0340(3) Uani 1 1 d . .
C7_2 C 0.23515(18) 0.51768(14) 0.45686(10) 0.0391(4) Uani 1 1 d . .
H7A_2 H 0.1743 0.4649 0.4172 0.047 Uiso 1 1 calc R U
C8_2 C 0.21774(17) 0.52663(14) 0.53599(10) 0.0369(3) Uani 1 1 d . .
H8A_2 H 0.1451 0.4801 0.5513 0.044 Uiso 1 1 calc R U
C9_2 C 0.30734(15) 0.60497(12) 0.59571(9) 0.0298(3) Uani 1 1 d . .
C10_2 C 0.4524(2) 0.63508(17) 0.32300(11) 0.0470(4) Uani 1 1 d . .
H10A_2 H 0.4496 0.6108 0.2653 0.071 Uiso 1 1 calc R U
H10B_2 H 0.5516 0.6245 0.3597 0.071 Uiso 1 1 calc R U
H10C_2 H 0.4254 0.7184 0.3234 0.071 Uiso 1 1 calc R U
C11_2 C 0.55958(15) 0.85575(12) 0.77442(9) 0.0278(3) Uani 1 1 d . .
H11A_2 H 0.4928 0.8862 0.8074 0.033 Uiso 1 1 calc R U
C12_2 C 0.69679(15) 0.80365(13) 0.83632(9) 0.0307(3) Uani 1 1 d . .
H12A_2 H 0.6655 0.7325 0.8631 0.037 Uiso 1 1 calc R U
C13_2 C 0.80571(17) 0.76491(14) 0.78989(10) 0.0372(3) Uani 1 1 d . .
H13A_2 H 0.8548 0.8248 0.7674 0.045 Uiso 1 1 calc R U
C14_2 C 0.8381(2) 0.65465(17) 0.77811(12) 0.0512(4) Uani 1 1 d . .
H14A_2 H 0.7913 0.5922 0.7997 0.061 Uiso 1 1 calc R U
H14B_2 H 0.9082 0.6373 0.7480 0.061 Uiso 1 1 calc R U
C15_2 C 0.76927(17) 0.89226(14) 0.90677(10) 0.0371(3) Uani 1 1 d . .
H15A_2 H 0.8620 0.8578 0.9407 0.045 Uiso 1 1 calc R U
H15B_2 H 0.7950 0.9647 0.8802 0.045 Uiso 1 1 calc R U
C16_2 C 0.67825(18) 0.92771(15) 0.96636(10) 0.0394(4) Uani 1 1 d . .
H16A_2 H 0.6477 0.8555 0.9912 0.047 Uiso 1 1 calc R U
H16B_2 H 0.5885 0.9676 0.9336 0.047 Uiso 1 1 calc R U
C17_2 C 0.7609(2) 1.01012(16) 1.03772(10) 0.0462(4) Uani 1 1 d . .
H17A_2 H 0.7055 1.0146 1.0808 0.055 Uiso 1 1 calc R U
H17B_2 H 0.8576 0.9755 1.0647 0.055 Uiso 1 1 calc R U
C18_2 C 0.7841(2) 1.13281(17) 1.00979(13) 0.0590(5) Uani 1 1 d . .
H18A_2 H 0.8419 1.1789 1.0580 0.089 Uiso 1 1 calc R U
H18B_2 H 0.6889 1.1704 0.9871 0.089 Uiso 1 1 calc R U
H18C_2 H 0.8366 1.1294 0.9660 0.089 Uiso 1 1 calc R U

loop_
_atom_site_aniso_label
_atom_site_aniso_U_11
_atom_site_aniso_U_22
_atom_site_aniso_U_33
_atom_site_aniso_U_23
_atom_site_aniso_U_13
_atom_site_aniso_U_12
Cl1_1 0.0371(2) 0.0420(2) 0.02703(17) -0.00106(15) 0.00254(14) 0.00579(15)
O1_1 0.0319(6) 0.0224(5) 0.0372(6) 0.0015(4) 0.0134(4) -0.0001(4)
O2_1 0.0495(7) 0.0480(7) 0.0261(5) -0.0054(5) 0.0032(5) 0.0117(5)
N1_1 0.0298(6) 0.0276(6) 0.0286(6) 0.0010(5) 0.0080(5) 0.0030(5)
C1_1 0.0277(7) 0.0267(7) 0.0256(7) 0.0018(5) 0.0073(5) 0.0000(5)
C2_1 0.0250(7) 0.0236(7) 0.0287(7) 0.0008(5) 0.0113(5) -0.0022(5)
C3_1 0.0260(7) 0.0238(7) 0.0301(7) 0.0012(5) 0.0096(5) 0.0015(5)
C4_1 0.0274(7) 0.0245(7) 0.0274(7) 0.0010(5) 0.0094(5) 0.0002(5)
C5_1 0.0303(7) 0.0306(7) 0.0285(7) 0.0011(6) 0.0068(6) 0.0039(6)
C6_1 0.0388(8) 0.0343(8) 0.0254(7) -0.0011(6) 0.0077(6) 0.0022(6)
C7_1 0.0448(9) 0.0376(8) 0.0317(8) -0.0044(6) 0.0117(6) 0.0118(7)
C8_1 0.0384(8) 0.0344(8) 0.0332(8) -0.0009(6) 0.0104(6) 0.0125(6)
C9_1 0.0300(7) 0.0262(7) 0.0274(7) 0.0006(5) 0.0085(5) 0.0022(5)
C10_1 0.0419(9) 0.0494(10) 0.0325(8) -0.0001(7) 0.0005(7) 0.0061(7)
C11_1 0.0260(7) 0.0232(6) 0.0287(7) -0.0011(5) 0.0099(5) -0.0020(5)
C12_1 0.0294(7) 0.0258(7) 0.0296(7) -0.0014(5) 0.0122(6) -0.0031(5)
C13_1 0.0346(8) 0.0401(9) 0.0343(8) -0.0027(6) 0.0135(6) -0.0085(6)
C14_1 0.0517(11) 0.0503(11) 0.0473(10) -0.0073(8) 0.0158(8) -0.0219(8)
C15_1 0.0298(8) 0.0336(8) 0.0319(7) -0.0037(6) 0.0135(6) -0.0008(6)
C16_1 0.0326(8) 0.0300(7) 0.0296(7) -0.0013(6) 0.0101(6) 0.0012(6)
C17_1 0.0394(9) 0.0420(9) 0.0347(8) -0.0094(7) 0.0099(6) 0.0026(7)
C18_1 0.0504(11) 0.0494(10) 0.0416(9) -0.0121(8) 0.0038(8) -0.0031(8)
Cl1_2 0.0420(2) 0.0433(2) 0.03303(19) 0.00446(16) 0.01389(15) -0.00537(16)
O1_2 0.0291(6) 0.0230(5) 0.0413(6) 0.0035(4) 0.0074(4) -0.0007(4)
O2_2 0.0497(7) 0.0482(7) 0.0320(6) -0.0035(5) 0.0101(5) -0.0086(5)
N1_2 0.0300(6) 0.0285(6) 0.0345(6) 0.0043(5) 0.0084(5) -0.0040(5)
C1_2 0.0291(7) 0.0278(7) 0.0316(7) 0.0067(6) 0.0084(6) 0.0012(6)
C2_2 0.0246(7) 0.0231(7) 0.0327(7) 0.0028(5) 0.0067(5) 0.0015(5)
C3_2 0.0249(7) 0.0233(7) 0.0366(7) 0.0037(6) 0.0093(6) -0.0012(5)
C4_2 0.0262(7) 0.0236(7) 0.0326(7) 0.0041(6) 0.0065(5) 0.0012(5)
C5_2 0.0312(8) 0.0307(8) 0.0346(8) 0.0029(6) 0.0097(6) -0.0023(6)
C6_2 0.0359(8) 0.0342(8) 0.0305(7) 0.0022(6) 0.0061(6) 0.0015(6)
C7_2 0.0402(9) 0.0365(8) 0.0361(8) -0.0009(7) 0.0027(7) -0.0098(7)
C8_2 0.0357(8) 0.0347(8) 0.0382(8) 0.0035(6) 0.0066(6) -0.0109(6)
C9_2 0.0292(7) 0.0264(7) 0.0328(7) 0.0045(6) 0.0067(6) -0.0019(5)
C10_2 0.0495(10) 0.0588(11) 0.0357(9) 0.0011(8) 0.0164(7) -0.0054(8)
C11_2 0.0258(7) 0.0243(7) 0.0333(7) 0.0010(6) 0.0078(5) 0.0001(5)
C12_2 0.0284(7) 0.0282(7) 0.0340(7) 0.0027(6) 0.0055(6) 0.0015(6)
C13_2 0.0303(8) 0.0398(9) 0.0406(8) 0.0012(7) 0.0075(6) 0.0060(6)
C14_2 0.0522(11) 0.0503(11) 0.0527(11) -0.0012(8) 0.0163(8) 0.0159(8)
C15_2 0.0308(8) 0.0401(9) 0.0364(8) -0.0011(7) 0.0021(6) 0.0003(6)
C16_2 0.0440(9) 0.0380(9) 0.0362(8) -0.0011(7) 0.0108(7) -0.0020(7)
C17_2 0.0529(11) 0.0484(10) 0.0340(8) -0.0006(7) 0.0061(7) 0.0009(8)
C18_2 0.0760(14) 0.0447(11) 0.0532(11) -0.0110(9) 0.0122(10) -0.0068(9)

loop_
_atom_type_symbol
_atom_type_description
_atom_type_scat_dispersion_real
_atom_type_scat_dispersion_imag
_atom_type_scat_source
C C 0.0033 0.0016 'International Tables Vol C Tables 4.2.6.8 and 6.1.1.4'
H H 0.0000 0.0000 'International Tables Vol C Tables 4.2.6.8 and 6.1.1.4'
N N 0.0061 0.0033 'International Tables Vol C Tables 4.2.6.8 and 6.1.1.4'
O O 0.0106 0.0060 'International Tables Vol C Tables 4.2.6.8 and 6.1.1.4'
Cl Cl 0.1484 0.1585 'International Tables Vol C Tables 4.2.6.8 and 6.1.1.4'

loop_
_geom_angle_atom_site_label_1
_geom_angle_atom_site_label_2
_geom_angle_atom_site_label_3
_geom_angle
C11_1 O1_1 H1_1 108.0(14)
C6_1 O2_1 C10_1 117.54(12)
C1_1 N1_1 C9_1 117.54(12)
N1_1 C1_1 C2_1 126.32(13)
N1_1 C1_1 Cl1_1 114.57(10)
C2_1 C1_1 Cl1_1 119.08(10)
C3_1 C2_1 C1_1 115.67(12)
C3_1 C2_1 C11_1 121.96(12)
C1_1 C2_1 C11_1 122.35(12)
C2_1 C3_1 C4_1 121.22(13)
C2_1 C3_1 H3A_1 119.4
C4_1 C3_1 H3A_1 119.4
C9_1 C4_1 C3_1 117.47(12)
C9_1 C4_1 C5_1 119.61(12)
C3_1 C4_1 C5_1 122.92(13)
C6_1 C5_1 C4_1 119.39(13)
C6_1 C5_1 H5A_1 120.3
C4_1 C5_1 H5A_1 120.3
O2_1 C6_1 C5_1 125.28(14)
O2_1 C6_1 C7_1 113.91(13)
C5_1 C6_1 C7_1 120.80(13)
C8_1 C7_1 C6_1 120.61(14)
C8_1 C7_1 H7A_1 119.7
C6_1 C7_1 H7A_1 119.7
C7_1 C8_1 C9_1 120.17(14)
C7_1 C8_1 H8A_1 119.9
C9_1 C8_1 H8A_1 119.9
N1_1 C9_1 C8_1 118.94(13)
N1_1 C9_1 C4_1 121.66(12)
C8_1 C9_1 C4_1 119.40(13)
O2_1 C10_1 H10A_1 109.5
O2_1 C10_1 H10B_1 109.5
H10A_1 C10_1 H10B_1 109.5
O2_1 C10_1 H10C_1 109.5
H10A_1 C10_1 H10C_1 109.5
H10B_1 C10_1 H10C_1 109.5
O1_1 C11_1 C2_1 110.81(11)
O1_1 C11_1 C12_1 108.17(11)
C2_1 C11_1 C12_1 112.05(11)
O1_1 C11_1 H11A_1 108.6
C2_1 C11_1 H11A_1 108.6
C12_1 C11_1 H11A_1 108.6
C13_1 C12_1 C15_1 109.23(11)
C13_1 C12_1 C11_1 111.12(11)
C15_1 C12_1 C11_1 111.54(11)
C13_1 C12_1 H12A_1 108.3
C15_1 C12_1 H12A_1 108.3
C11_1 C12_1 H12A_1 108.3
C14_1 C13_1 C12_1 124.48(16)
C14_1 C13_1 H13A_1 117.8
C12_1 C13_1 H13A_1 117.8
C13_1 C14_1 H14A_1 120.0
C13_1 C14_1 H14B_1 120.0
H14A_1 C14_1 H14B_1 120.0
C16_1 C15_1 C12_1 116.29(12)
C16_1 C15_1 H15A_1 108.2
C12_1 C15_1 H15A_1 108.2
C16_1 C15_1 H15B_1 108.2
C12_1 C15_1 H15B_1 108.2
H15A_1 C15_1 H15B_1 107.4
C17_1 C16_1 C15_1 111.42(12)
C17_1 C16_1 H16A_1 109.3
C15_1 C16_1 H16A_1 109.3
C17_1 C16_1 H16B_1 109.3
C15_1 C16_1 H16B_1 109.3
H16A_1 C16_1 H16B_1 108.0
C16_1 C17_1 C18_1 113.90(14)
C16_1 C17_1 H17A_1 108.8
C18_1 C17_1 H17A_1 108.8
C16_1 C17_1 H17B_1 108.8
C18_1 C17_1 H17B_1 108.8
H17A_1 C17_1 H17B_1 107.7
C17_1 C18_1 H18A_1 109.5
C17_1 C18_1 H18B_1 109.5
H18A_1 C18_1 H18B_1 109.5
C17_1 C18_1 H18C_1 109.5
H18A_1 C18_1 H18C_1 109.5
H18B_1 C18_1 H18C_1 109.5
C11_2 O1_2 H1_2 107.7(14)
C6_2 O2_2 C10_2 117.06(12)
C1_2 N1_2 C9_2 117.63(12)
N1_2 C1_2 C2_2 126.11(13)
N1_2 C1_2 Cl1_2 114.97(10)
C2_2 C1_2 Cl1_2 118.91(11)
C3_2 C2_2 C1_2 115.69(13)
C3_2 C2_2 C11_2 121.40(12)
C1_2 C2_2 C11_2 122.89(13)
C2_2 C3_2 C4_2 121.45(13)
C2_2 C3_2 H3A_2 119.3
C4_2 C3_2 H3A_2 119.3
C3_2 C4_2 C9_2 117.30(13)
C3_2 C4_2 C5_2 122.97(13)
C9_2 C4_2 C5_2 119.73(13)
C6_2 C5_2 C4_2 119.53(13)
C6_2 C5_2 H5A_2 120.2
C4_2 C5_2 H5A_2 120.2
O2_2 C6_2 C5_2 125.30(14)
O2_2 C6_2 C7_2 114.13(13)
C5_2 C6_2 C7_2 120.57(14)
C8_2 C7_2 C6_2 120.69(14)
C8_2 C7_2 H7A_2 119.7
C6_2 C7_2 H7A_2 119.7
C7_2 C8_2 C9_2 120.34(14)
C7_2 C8_2 H8A_2 119.8
C9_2 C8_2 H8A_2 119.8
N1_2 C9_2 C8_2 119.19(13)
N1_2 C9_2 C4_2 121.69(13)
C8_2 C9_2 C4_2 119.11(13)
O2_2 C10_2 H10A_2 109.5
O2_2 C10_2 H10B_2 109.5
H10A_2 C10_2 H10B_2 109.5
O2_2 C10_2 H10C_2 109.5
H10A_2 C10_2 H10C_2 109.5
H10B_2 C10_2 H10C_2 109.5
O1_2 C11_2 C2_2 110.39(11)
O1_2 C11_2 C12_2 108.19(11)
C2_2 C11_2 C12_2 112.07(11)
O1_2 C11_2 H11A_2 108.7
C2_2 C11_2 H11A_2 108.7
C12_2 C11_2 H11A_2 108.7
C13_2 C12_2 C15_2 110.13(12)
C13_2 C12_2 C11_2 110.52(12)
C15_2 C12_2 C11_2 111.74(12)
C13_2 C12_2 H12A_2 108.1
C15_2 C12_2 H12A_2 108.1
C11_2 C12_2 H12A_2 108.1
C14_2 C13_2 C12_2 125.03(16)
C14_2 C13_2 H13A_2 117.5
C12_2 C13_2 H13A_2 117.5
C13_2 C14_2 H14A_2 120.0
C13_2 C14_2 H14B_2 120.0
H14A_2 C14_2 H14B_2 120.0
C16_2 C15_2 C12_2 116.14(13)
C16_2 C15_2 H15A_2 108.3
C12_2 C15_2 H15A_2 108.3
C16_2 C15_2 H15B_2 108.3
C12_2 C15_2 H15B_2 108.3
H15A_2 C15_2 H15B_2 107.4
C15_2 C16_2 C17_2 113.09(14)
C15_2 C16_2 H16A_2 109.0
C17_2 C16_2 H16A_2 109.0
C15_2 C16_2 H16B_2 109.0
C17_2 C16_2 H16B_2 109.0
H16A_2 C16_2 H16B_2 107.8
C18_2 C17_2 C16_2 114.13(14)
C18_2 C17_2 H17A_2 108.7
C16_2 C17_2 H17A_2 108.7
C18_2 C17_2 H17B_2 108.7
C16_2 C17_2 H17B_2 108.7
H17A_2 C17_2 H17B_2 107.6
C17_2 C18_2 H18A_2 109.5
C17_2 C18_2 H18B_2 109.5
H18A_2 C18_2 H18B_2 109.5
C17_2 C18_2 H18C_2 109.5
H18A_2 C18_2 H18C_2 109.5
H18B_2 C18_2 H18C_2 109.5

loop_
_geom_bond_atom_site_label_1
_geom_bond_atom_site_label_2
_geom_bond_distance
Cl1_1 C1_1 1.7486(14)
O1_1 C11_1 1.4246(16)
O1_1 H1_1 0.82(2)
O2_1 C6_1 1.3613(17)
O2_1 C10_1 1.4215(19)
N1_1 C1_1 1.3064(18)
N1_1 C9_1 1.3741(18)
C1_1 C2_1 1.4144(19)
C2_1 C3_1 1.3740(19)
C2_1 C11_1 1.5177(18)
C3_1 C4_1 1.4149(19)
C3_1 H3A_1 0.9500
C4_1 C9_1 1.4149(19)
C4_1 C5_1 1.4191(19)
C5_1 C6_1 1.371(2)
C5_1 H5A_1 0.9500
C6_1 C7_1 1.415(2)
C7_1 C8_1 1.360(2)
C7_1 H7A_1 0.9500
C8_1 C9_1 1.4135(19)
C8_1 H8A_1 0.9500
C10_1 H10A_1 0.9800
C10_1 H10B_1 0.9800
C10_1 H10C_1 0.9800
C11_1 C12_1 1.5422(18)
C11_1 H11A_1 1.0000
C12_1 C13_1 1.506(2)
C12_1 C15_1 1.5326(19)
C12_1 H12A_1 1.0000
C13_1 C14_1 1.307(2)
C13_1 H13A_1 0.9500
C14_1 H14A_1 0.9500
C14_1 H14B_1 0.9500
C15_1 C16_1 1.522(2)
C15_1 H15A_1 0.9900
C15_1 H15B_1 0.9900
C16_1 C17_1 1.517(2)
C16_1 H16A_1 0.9900
C16_1 H16B_1 0.9900
C17_1 C18_1 1.519(2)
C17_1 H17A_1 0.9900
C17_1 H17B_1 0.9900
C18_1 H18A_1 0.9800
C18_1 H18B_1 0.9800
C18_1 H18C_1 0.9800
Cl1_2 C1_2 1.7503(15)
O1_2 C11_2 1.4217(16)
O1_2 H1_2 0.83(2)
O2_2 C6_2 1.3615(18)
O2_2 C10_2 1.425(2)
N1_2 C1_2 1.3066(19)
N1_2 C9_2 1.3706(19)
C1_2 C2_2 1.4148(19)
C2_2 C3_2 1.370(2)
C2_2 C11_2 1.5204(19)
C3_2 C4_2 1.412(2)
C3_2 H3A_2 0.9500
C4_2 C9_2 1.4155(19)
C4_2 C5_2 1.419(2)
C5_2 C6_2 1.372(2)
C5_2 H5A_2 0.9500
C6_2 C7_2 1.416(2)
C7_2 C8_2 1.359(2)
C7_2 H7A_2 0.9500
C8_2 C9_2 1.415(2)
C8_2 H8A_2 0.9500
C10_2 H10A_2 0.9800
C10_2 H10B_2 0.9800
C10_2 H10C_2 0.9800
C11_2 C12_2 1.5440(19)
C11_2 H11A_2 1.0000
C12_2 C13_2 1.505(2)
C12_2 C15_2 1.540(2)
C12_2 H12A_2 1.0000
C13_2 C14_2 1.313(2)
C13_2 H13A_2 0.9500
C14_2 H14A_2 0.9500
C14_2 H14B_2 0.9500
C15_2 C16_2 1.523(2)
C15_2 H15A_2 0.9900
C15_2 H15B_2 0.9900
C16_2 C17_2 1.532(2)
C16_2 H16A_2 0.9900
C16_2 H16B_2 0.9900
C17_2 C18_2 1.498(3)
C17_2 H17A_2 0.9900
C17_2 H17B_2 0.9900
C18_2 H18A_2 0.9800
C18_2 H18B_2 0.9800
C18_2 H18C_2 0.9800

loop_
_geom_hbond_atom_site_label_D
_geom_hbond_atom_site_label_H
_geom_hbond_atom_site_label_A
_geom_hbond_distance_DH
_geom_hbond_distance_HA
_geom_hbond_distance_DA
_geom_hbond_angle_DHA
_geom_hbond_site_symmetry_A
O1_1 H1_1 N1_2 0.82(2) 2.06(2) 2.8778(16) 174.5(19) .
O1_2 H1_2 N1_1 0.83(2) 2.08(2) 2.9097(16) 178(2) 1_565
